data_7104367
loop_
_publ_author_name
'G\'andara, Felipe'
'G\'omez-Lor, Berta'
'Iglesias, Marta'
'Snejko, Natalia'
'Guti\'errez-Puebla, Enrique'
'Monge, Angeles'

_publ_section_title
;
 A new scandium metal organic framework built up from octadecasil
 zeolitic cages as heterogeneous catalyst.
;
_journal_issue 17
_journal_name_full 'Chemical communications (Cambridge, England)'
_journal_page_first 2393
_journal_page_last 2395
_journal_paper_doi 10.1039/b900841a
_journal_volume 34
_journal_year 2009
_chemical_formula_moiety 'C12 O12 Sc2'
_chemical_formula_sum 'C12 O12 Sc2'
_chemical_formula_weight 426.04
_chemical_name_systematic
;
?
;
_space_group_IT_number 167
_symmetry_cell_setting trigonal
_symmetry_space_group_name_Hall '-R 3 2"c'
_symmetry_space_group_name_H-M 'R -3 c :H'
_atom_sites_solution_primary direct
_atom_sites_solution_secondary difmap
_audit_creation_method SHELXL-97
_cell_angle_alpha 90.00
_cell_angle_beta 90.00
_cell_angle_gamma 120.00
_cell_formula_units_Z 12
_cell_length_a 15.2431(11)
_cell_length_b 15.2431(11)
_cell_length_c 20.579(2)
_cell_measurement_reflns_used 6655
_cell_measurement_temperature 296(2)
_cell_measurement_theta_max 27.95
_cell_measurement_theta_min 2.51
_cell_volume 4141.0(6)
_computing_cell_refinement 'Bruker SMART'
_computing_data_collection 'Bruker SMART'
_computing_data_reduction 'Bruker SAINT'
_computing_molecular_graphics 'Bruker SHELXTL'
_computing_publication_material 'Bruker SHELXTL'
_computing_structure_refinement 'SHELXL-97 (Sheldrick, 1997)'
_computing_structure_solution 'SHELXS-97 (Sheldrick, 1990)'
_diffrn_ambient_temperature 296(2)
_diffrn_measured_fraction_theta_full 0.974
_diffrn_measured_fraction_theta_max 0.974
_diffrn_measurement_device_type 'CCD area detector'
_diffrn_measurement_method 'phi and omega scans'
_diffrn_radiation_monochromator graphite
_diffrn_radiation_source 'fine-focus sealed tube'
_diffrn_radiation_type MoK\a
_diffrn_radiation_wavelength 0.71073
_diffrn_reflns_av_R_equivalents 0.0427
_diffrn_reflns_av_sigmaI/netI 0.0208
_diffrn_reflns_limit_h_max 19
_diffrn_reflns_limit_h_min -19
_diffrn_reflns_limit_k_max 19
_diffrn_reflns_limit_k_min -18
_diffrn_reflns_limit_l_max 27
_diffrn_reflns_limit_l_min -26
_diffrn_reflns_number 10062
_diffrn_reflns_theta_full 27.95
_diffrn_reflns_theta_max 27.95
_diffrn_reflns_theta_min 2.51
_exptl_absorpt_coefficient_mu 1.057
_exptl_absorpt_correction_T_max 0.9017
_exptl_absorpt_correction_T_min 0.7421
_exptl_absorpt_correction_type multi-scan
_exptl_absorpt_process_details SADABS
_exptl_crystal_colour colorless
_exptl_crystal_density_diffrn 2.050
_exptl_crystal_density_method 'not measured'
_exptl_crystal_description prismatic
_exptl_crystal_F_000 2520
_exptl_crystal_size_max 0.30
_exptl_crystal_size_mid 0.10
_exptl_crystal_size_min 0.10
_refine_diff_density_max 1.710
_refine_diff_density_min -0.691
_refine_diff_density_rms 0.107
_refine_ls_extinction_method none
_refine_ls_goodness_of_fit_ref 1.142
_refine_ls_matrix_type full
_refine_ls_number_parameters 80
_refine_ls_number_reflns 1086
_refine_ls_number_restraints 0
_refine_ls_restrained_S_all 1.142
_refine_ls_R_factor_all 0.0466
_refine_ls_R_factor_gt 0.0425
_refine_ls_shift/su_max 0.014
_refine_ls_shift/su_mean 0.003
_refine_ls_structure_factor_coef Fsqd
_refine_ls_weighting_details 'calc w=1/[\s^2^(Fo^2^)+(0.0690P)^2^+14.6838P] where P=(Fo^2^+2Fc^2^)/3'
_refine_ls_weighting_scheme calc
_refine_ls_wR_factor_gt 0.1178
_refine_ls_wR_factor_ref 0.1205
_reflns_number_gt 1001
_reflns_number_total 1086
_reflns_threshold_expression >2sigma(I)
_cod_data_source_file b900841a.txt
_cod_data_source_block compound1
_cod_depositor_comments
;
The following automatic conversions were performed:
'_symmetry_cell_setting' value 'Trigonal' changed to 'trigonal' according
to '/home/saulius/struct/CIF-dictionaries/cif_core.dic' dictionary named
'cif_core.dic' version 2.4.1 from 2010-06-29.

Automatic conversion script
Id: cif_fix_enum 1527 2010-12-29 10:47:43Z saulius 
;
_cod_original_sg_symbol_H-M R-3c
_cod_database_code 7104367

loop_
_symmetry_equiv_pos_as_xyz
'x, y, z'
'-y, x-y, z'
'-x+y, -x, z'
'y, x, -z+1/2'
'x-y, -y, -z+1/2'
'-x, -x+y, -z+1/2'
'x+2/3, y+1/3, z+1/3'
'-y+2/3, x-y+1/3, z+1/3'
'-x+y+2/3, -x+1/3, z+1/3'
'y+2/3, x+1/3, -z+5/6'
'x-y+2/3, -y+1/3, -z+5/6'
'-x+2/3, -x+y+1/3, -z+5/6'
'x+1/3, y+2/3, z+2/3'
'-y+1/3, x-y+2/3, z+2/3'
'-x+y+1/3, -x+2/3, z+2/3'
'y+1/3, x+2/3, -z+7/6'
'x-y+1/3, -y+2/3, -z+7/6'
'-x+1/3, -x+y+2/3, -z+7/6'
'-x, -y, -z'
'y, -x+y, -z'
'x-y, x, -z'
'-y, -x, z-1/2'
'-x+y, y, z-1/2'
'x, x-y, z-1/2'
'-x+2/3, -y+1/3, -z+1/3'
'y+2/3, -x+y+1/3, -z+1/3'
'x-y+2/3, x+1/3, -z+1/3'
'-y+2/3, -x+1/3, z-1/6'
'-x+y+2/3, y+1/3, z-1/6'
'x+2/3, x-y+1/3, z-1/6'
'-x+1/3, -y+2/3, -z+2/3'
'y+1/3, -x+y+2/3, -z+2/3'
'x-y+1/3, x+2/3, -z+2/3'
'-y+1/3, -x+2/3, z+1/6'
'-x+y+1/3, y+2/3, z+1/6'
'x+1/3, x-y+2/3, z+1/6'

loop_
_atom_site_label
_atom_site_type_symbol
_atom_site_fract_x
_atom_site_fract_y
_atom_site_fract_z
_atom_site_U_iso_or_equiv
_atom_site_adp_type
_atom_site_occupancy
_atom_site_symmetry_multiplicity
_atom_site_calc_flag
_atom_site_refinement_flags
_atom_site_disorder_assembly
_atom_site_disorder_group
Sc1 Sc 1.0000 0.0000 0.2500 0.0151(3) Uani 1 6 d S . .
Sc2 Sc 1.05856(4) 0.3333 0.0833 0.0150(2) Uani 1 2 d S . .
O2 O 0.90909(12) 0.21996(13) 0.10068(9) 0.0209(4) Uani 1 1 d . . .
C2 C 0.86936(17) 0.12506(18) 0.10173(12) 0.0163(5) Uani 1 1 d . . .
C1 C 0.88123(18) 0.05293(17) 0.14270(11) 0.0183(5) Uani 1 1 d . . .
O3 O 1.03291(16) 0.29184(17) -0.01365(9) 0.0295(5) Uani 1 1 d . . .
O4 O 1.20953(14) 0.44052(16) 0.06652(11) 0.0327(5) Uani 1 1 d . . .
C4 C 0.80711(18) -0.03045(18) 0.10193(12) 0.0208(5) Uani 1 1 d . . .
O1 O 0.93460(14) 0.06194(14) 0.19101(9) 0.0258(4) Uani 1 1 d . . .
C3 C 0.79445(19) 0.04165(18) 0.06222(11) 0.0199(5) Uani 1 1 d . . .

loop_
_atom_site_aniso_label
_atom_site_aniso_U_11
_atom_site_aniso_U_22
_atom_site_aniso_U_33
_atom_site_aniso_U_23
_atom_site_aniso_U_13
_atom_site_aniso_U_12
Sc1 0.0158(4) 0.0158(4) 0.0135(5) 0.000 0.000 0.00792(18)
Sc2 0.0134(3) 0.0134(3) 0.0182(4) -0.0003(2) -0.00016(10) 0.00669(17)
O2 0.0162(8) 0.0139(8) 0.0316(10) 0.0020(7) 0.0010(7) 0.0068(7)
C2 0.0147(10) 0.0168(11) 0.0169(11) 0.0005(8) 0.0004(8) 0.0076(9)
C1 0.0163(11) 0.0166(11) 0.0211(11) 0.0009(8) -0.0005(9) 0.0075(9)
O3 0.0335(11) 0.0374(11) 0.0217(9) -0.0084(8) 0.0007(8) 0.0207(9)
O4 0.0136(9) 0.0313(11) 0.0491(13) 0.0117(9) 0.0019(8) 0.0079(8)
C4 0.0186(11) 0.0179(12) 0.0233(12) 0.0003(9) -0.0018(9) 0.0072(9)
O1 0.0262(9) 0.0243(9) 0.0265(9) 0.0000(7) -0.0091(7) 0.0124(8)
C3 0.0178(11) 0.0203(11) 0.0193(11) 0.0006(9) 0.0001(9) 0.0077(9)

loop_
_atom_type_symbol
_atom_type_description
_atom_type_scat_dispersion_real
_atom_type_scat_dispersion_imag
_atom_type_scat_source
C C 0.0033 0.0016 'International Tables Vol C Tables 4.2.6.8 and 6.1.1.4'
O O 0.0106 0.0060 'International Tables Vol C Tables 4.2.6.8 and 6.1.1.4'
Sc Sc 0.2519 0.3716 'International Tables Vol C Tables 4.2.6.8 and 6.1.1.4'

loop_
_geom_angle_atom_site_label_1
_geom_angle_atom_site_label_2
_geom_angle_atom_site_label_3
_geom_angle
_geom_angle_site_symmetry_1
_geom_angle_site_symmetry_3
_geom_angle_publ_flag
O1 Sc1 O1 89.79(11) 4_645 2_645 ?
O1 Sc1 O1 89.19(8) 4_645 6_765 ?
O1 Sc1 O1 178.54(11) 2_645 6_765 ?
O1 Sc1 O1 91.84(10) 4_645 3_765 ?
O1 Sc1 O1 89.19(8) 2_645 3_765 ?
O1 Sc1 O1 89.79(11) 6_765 3_765 ?
O1 Sc1 O1 178.54(11) 4_645 . ?
O1 Sc1 O1 89.19(8) 2_645 . ?
O1 Sc1 O1 91.84(10) 6_765 . ?
O1 Sc1 O1 89.19(8) 3_765 . ?
O1 Sc1 O1 89.19(8) 4_645 5 ?
O1 Sc1 O1 91.84(10) 2_645 5 ?
O1 Sc1 O1 89.19(8) 6_765 5 ?
O1 Sc1 O1 178.54(11) 3_765 5 ?
O1 Sc1 O1 89.79(11) . 5 ?
O3 Sc2 O3 175.86(12) 17_554 . ?
O3 Sc2 O4 90.35(9) 17_554 . ?
O3 Sc2 O4 92.60(9) . . ?
O3 Sc2 O4 92.60(9) 17_554 17_554 ?
O3 Sc2 O4 90.35(9) . 17_554 ?
O4 Sc2 O4 88.92(12) . 17_554 ?
O3 Sc2 O2 87.18(8) 17_554 17_554 ?
O3 Sc2 O2 90.02(8) . 17_554 ?
O4 Sc2 O2 88.13(7) . 17_554 ?
O4 Sc2 O2 177.04(8) 17_554 17_554 ?
O3 Sc2 O2 90.02(8) 17_554 . ?
O3 Sc2 O2 87.18(8) . . ?
O4 Sc2 O2 177.04(8) . . ?
O4 Sc2 O2 88.13(7) 17_554 . ?
O2 Sc2 O2 94.82(9) 17_554 . ?
C2 O2 Sc2 130.73(15) . . ?
O2 C2 C3 135.2(2) . . ?
O2 C2 C1 134.6(2) . . ?
C3 C2 C1 90.19(19) . . ?
O1 C1 C2 133.9(2) . . ?
O1 C1 C4 136.6(2) . . ?
C2 C1 C4 89.45(19) . . ?
C3 O3 Sc2 151.57(19) 20_665 . ?
C4 O4 Sc2 155.75(19) 16_644 . ?
O4 C4 C3 135.3(2) 16_534 . ?
O4 C4 C1 134.4(2) 16_534 . ?
C3 C4 C1 90.13(19) . . ?
C1 O1 Sc1 148.39(17) . . ?
O3 C3 C4 133.7(2) 21_545 . ?
O3 C3 C2 136.1(2) 21_545 . ?
C4 C3 C2 90.21(19) . . ?

loop_
_geom_bond_atom_site_label_1
_geom_bond_atom_site_label_2
_geom_bond_distance
_geom_bond_site_symmetry_2
_geom_bond_publ_flag
Sc1 O1 2.0737(18) 4_645 ?
Sc1 O1 2.0737(18) 2_645 ?
Sc1 O1 2.0737(18) 6_765 ?
Sc1 O1 2.0737(18) 3_765 ?
Sc1 O1 2.0737(18) . ?
Sc1 O1 2.0737(18) 5 ?
Sc2 O3 2.0709(19) 17_554 ?
Sc2 O3 2.0710(19) . ?
Sc2 O4 2.080(2) . ?
Sc2 O4 2.080(2) 17_554 ?
Sc2 O2 2.0899(17) 17_554 ?
Sc2 O2 2.0899(17) . ?
O2 C2 1.259(3) . ?
C2 C3 1.459(3) . ?
C2 C1 1.467(3) . ?
C1 O1 1.248(3) . ?
C1 C4 1.470(3) . ?
O3 C3 1.253(3) 20_665 ?
O4 C4 1.250(3) 16_644 ?
C4 O4 1.250(3) 16_534 ?
C4 C3 1.458(3) . ?
C3 O3 1.253(3) 21_545 ?
